data_7055530
loop_
_publ_author_name
'Wei, ZhenHong'
'Zhang, Wenbiao'
'Luo, Guangming'
'Xu, Feng'
'Mei, YingXuan'
'Cai, Hu'

_publ_section_title
;
 Mono- and bis-N-heterocyclic carbene complexes of tantalum and niobium
 with high oxidation states
;
_journal_issue 7
_journal_name_full 'New J. Chem.'
_journal_page_first 6270
_journal_paper_doi 10.1039/C6NJ00223D
_journal_volume 40
_journal_year 2016
_chemical_formula_moiety 'C42 H48 Cl4 N4 Nb, Cl6 Nb, 4(C H2 Cl2)'
_chemical_formula_sum 'C46 H56 Cl18 N4 Nb2'
_chemical_formula_weight 1488.87
_chemical_name_systematic
; 
 ? 
;
_space_group_IT_number 2
_symmetry_cell_setting triclinic
_symmetry_space_group_name_Hall '-P 1'
_symmetry_space_group_name_H-M 'P -1'
_atom_sites_solution_hydrogens geom
_atom_sites_solution_primary direct
_atom_sites_solution_secondary difmap
_audit_creation_method SHELXL-97
_audit_update_record
;
2015-07-17 deposited with the CCDC.
2016-05-03 downloaded from the CCDC.
;
_cell_angle_alpha 66.765(3)
_cell_angle_beta 86.819(4)
_cell_angle_gamma 71.851(3)
_cell_formula_units_Z 2
_cell_length_a 13.8499(10)
_cell_length_b 15.0205(10)
_cell_length_c 16.9789(11)
_cell_measurement_reflns_used 9578
_cell_measurement_temperature 296(2)
_cell_measurement_theta_max 27.827
_cell_measurement_theta_min 2.748
_cell_volume 3075.0(4)
_computing_cell_refinement 'Bruker SMART'
_computing_data_collection 'Bruker SMART'
_computing_data_reduction 'Bruker SAINT'
_computing_molecular_graphics 'Bruker SHELXTL'
_computing_publication_material 'Bruker SHELXTL'
_computing_structure_refinement 'SHELXL-97 (Sheldrick, 1997)'
_computing_structure_solution 'SHELXS-97 (Sheldrick, 1990)'
_diffrn_ambient_temperature 296(2)
_diffrn_measured_fraction_theta_full 0.973
_diffrn_measured_fraction_theta_max 0.973
_diffrn_measurement_device_type 'Bruker Apex-II CCD diffractometer'
_diffrn_measurement_method 'Thin slice \f & \w scans'
_diffrn_radiation_monochromator graphite
_diffrn_radiation_source 'fine-focus sealed tube'
_diffrn_radiation_type MoK\a
_diffrn_radiation_wavelength 0.71073
_diffrn_reflns_av_R_equivalents 0.0380
_diffrn_reflns_av_sigmaI/netI 0.0407
_diffrn_reflns_limit_h_max 18
_diffrn_reflns_limit_h_min -16
_diffrn_reflns_limit_k_max 19
_diffrn_reflns_limit_k_min -19
_diffrn_reflns_limit_l_max 22
_diffrn_reflns_limit_l_min -22
_diffrn_reflns_number 47265
_diffrn_reflns_theta_full 27.88
_diffrn_reflns_theta_max 27.88
_diffrn_reflns_theta_min 1.55
_exptl_absorpt_coefficient_mu 1.191
_exptl_absorpt_correction_T_max 0.779
_exptl_absorpt_correction_T_min 0.750
_exptl_absorpt_correction_type multi-scan
_exptl_absorpt_process_details 'SADABS, v2.10 (Sheldrick, G.M., 2003)'
_exptl_crystal_colour red
_exptl_crystal_density_diffrn 1.608
_exptl_crystal_density_method 'not measured'
_exptl_crystal_description block
_exptl_crystal_F_000 1496
_exptl_crystal_size_max 0.25
_exptl_crystal_size_mid 0.23
_exptl_crystal_size_min 0.21
_refine_diff_density_max 1.07
_refine_diff_density_min -1.74
_refine_diff_density_rms 0.133
_refine_ls_extinction_method none
_refine_ls_goodness_of_fit_ref 1.072
_refine_ls_hydrogen_treatment constr
_refine_ls_matrix_type full
_refine_ls_number_parameters 671
_refine_ls_number_reflns 14275
_refine_ls_number_restraints 42
_refine_ls_restrained_S_all 1.071
_refine_ls_R_factor_all 0.0802
_refine_ls_R_factor_gt 0.0600
_refine_ls_shift/su_max 0.001
_refine_ls_shift/su_mean 0.000
_refine_ls_structure_factor_coef Fsqd
_refine_ls_weighting_details 'calc w=1/[\s^2^(Fo^2^)+(0.0255P)^2^+18.5287P] where P=(Fo^2^+2Fc^2^)/3'
_refine_ls_weighting_scheme calc
_refine_ls_wR_factor_gt 0.1252
_refine_ls_wR_factor_ref 0.1417
_reflns_number_gt 11414
_reflns_number_total 14275
_reflns_threshold_expression >2sigma(I)
_cod_data_source_file c6nj00223d2.cif
_cod_data_source_block t
_cod_depositor_comments
;
The following automatic conversions were performed:

'_exptl_absorpt_correction_type' value 'Multi-scan' changed to
'multi-scan' according to
/usr/data/users/saulius/crontab/automatic-downloads/rss-feeds/RSC/lib/dictionaries/cif_core.dic
dictionary named 'cif_core.dic' version 2.4.2 from 2011-04-26.

Automatic conversion script
Id: cif_fix_values 4268 2015-11-12 08:31:59Z antanas 

 Adding full bibliography for 7055529--7055531.cif.
;
_cod_database_code 7055530

loop_
_symmetry_equiv_pos_as_xyz
'x, y, z'
'-x, -y, -z'

loop_
_atom_site_label
_atom_site_type_symbol
_atom_site_fract_x
_atom_site_fract_y
_atom_site_fract_z
_atom_site_U_iso_or_equiv
_atom_site_adp_type
_atom_site_occupancy
_atom_site_symmetry_multiplicity
_atom_site_calc_flag
_atom_site_refinement_flags
_atom_site_disorder_assembly
_atom_site_disorder_group
Nb1 Nb 0.21948(3) 1.01788(3) 0.22741(2) 0.01935(9) Uani 1 1 d . . .
Nb2 Nb 0.0000 0.5000 0.5000 0.02794(13) Uani 1 2 d S . .
Nb3 Nb 0.5000 0.5000 0.0000 0.04230(19) Uani 1 2 d S . .
N1 N 0.2098(3) 0.7884(2) 0.2490(2) 0.0186(6) Uani 1 1 d . . .
N2 N 0.2102(3) 0.7903(2) 0.3746(2) 0.0215(7) Uani 1 1 d . . .
N3 N 0.1733(3) 1.2711(2) 0.1665(2) 0.0242(7) Uani 1 1 d . . .
N4 N 0.3289(3) 1.2040(3) 0.1464(3) 0.0281(8) Uani 1 1 d . . .
Cl2 Cl 0.15390(10) 1.07000(9) 0.08849(7) 0.0338(3) Uani 1 1 d . B .
Cl4 Cl 0.05672(9) 1.06315(8) 0.26825(8) 0.0368(3) Uani 1 1 d . B .
Cl5 Cl 0.34757(11) 0.54110(10) 0.06392(11) 0.0504(4) Uani 1 1 d . . .
Cl6 Cl 0.43952(12) 0.65843(9) -0.11838(10) 0.0499(4) Uani 1 1 d . . .
Cl7 Cl 0.57115(13) 0.57589(11) 0.06817(11) 0.0538(4) Uani 1 1 d . . .
Cl8 Cl 0.14274(11) 0.45098(13) 0.42912(9) 0.0493(3) Uani 1 1 d . . .
Cl9 Cl -0.05384(13) 0.65827(10) 0.38364(8) 0.0522(4) Uani 1 1 d . . .
Cl10 Cl 0.09022(9) 0.56504(9) 0.56621(7) 0.0318(2) Uani 1 1 d . . .
Cl13 Cl 0.3580(2) 0.4079(2) 0.31007(19) 0.1059(9) Uani 1 1 d . . .
Cl14 Cl 0.51185(15) 0.47824(13) 0.34970(11) 0.0666(5) Uani 1 1 d . . .
Cl15 Cl 0.36011(11) 0.42305(12) 0.55662(10) 0.0516(3) Uani 1 1 d . . .
Cl16 Cl 0.38948(12) 0.25013(13) 0.72106(10) 0.0594(4) Uani 1 1 d . . .
Cl17 Cl -0.13276(15) 0.65968(15) 0.16815(11) 0.0742(6) Uani 1 1 d . . .
Cl18 Cl 0.08908(12) 0.59410(12) 0.17796(9) 0.0482(3) Uani 1 1 d . . .
C1 C 0.2032(3) 0.8121(3) 0.1578(2) 0.0188(7) Uani 1 1 d . B .
C2 C 0.2916(3) 0.7806(3) 0.1195(2) 0.0195(8) Uani 1 1 d . . .
C3 C 0.2816(3) 0.7948(3) 0.0338(3) 0.0223(8) Uani 1 1 d . B .
H3A H 0.3398 0.7758 0.0065 0.027 Uiso 1 1 calc R . .
C4 C 0.1867(4) 0.8369(3) -0.0120(3) 0.0274(9) Uani 1 1 d . . .
C5 C 0.1014(3) 0.8655(3) 0.0294(3) 0.0274(9) Uani 1 1 d . B .
H5A H 0.0378 0.8939 -0.0008 0.033 Uiso 1 1 calc R . .
C6 C 0.1069(3) 0.8535(3) 0.1145(3) 0.0233(8) Uani 1 1 d . . .
C7 C 0.3951(3) 0.7260(3) 0.1687(3) 0.0293(9) Uani 1 1 d . B .
H7A H 0.3893 0.7223 0.2264 0.044 Uiso 1 1 calc R . .
H7B H 0.4415 0.7628 0.1410 0.044 Uiso 1 1 calc R . .
H7C H 0.4203 0.6582 0.1699 0.044 Uiso 1 1 calc R . .
C8 C 0.1787(4) 0.8452(4) -0.1026(3) 0.0395(12) Uani 1 1 d . B .
H8A H 0.1087 0.8761 -0.1249 0.059 Uiso 1 1 calc R . .
H8B H 0.2042 0.7783 -0.1032 0.059 Uiso 1 1 calc R . .
H8C H 0.2182 0.8866 -0.1375 0.059 Uiso 1 1 calc R . .
C9 C 0.0118(3) 0.8802(4) 0.1593(3) 0.0308(10) Uani 1 1 d . B .
H9A H -0.0469 0.9080 0.1194 0.046 Uiso 1 1 calc R . .
H9B H 0.0144 0.9299 0.1807 0.046 Uiso 1 1 calc R . .
H9C H 0.0073 0.8199 0.2063 0.046 Uiso 1 1 calc R . .
C10 C 0.2101(3) 0.8507(3) 0.2896(2) 0.0173(7) Uani 1 1 d . B .
C11 C 0.2106(4) 0.6925(3) 0.3074(3) 0.0266(9) Uani 1 1 d . B .
H11A H 0.2108 0.6378 0.2945 0.032 Uiso 1 1 calc R . .
C12 C 0.2110(4) 0.6935(3) 0.3859(3) 0.0276(9) Uani 1 1 d . B .
H12A H 0.2117 0.6397 0.4378 0.033 Uiso 1 1 calc R . .
C13 C 0.2114(3) 0.8155(3) 0.4489(2) 0.0207(8) Uani 1 1 d . B .
C14 C 0.1197(3) 0.8518(3) 0.4803(3) 0.0208(8) Uani 1 1 d . . .
C15 C 0.1240(3) 0.8741(3) 0.5521(3) 0.0243(8) Uani 1 1 d . B .
H15A H 0.0636 0.8999 0.5739 0.029 Uiso 1 1 calc R . .
C16 C 0.2167(4) 0.8586(3) 0.5921(3) 0.0292(9) Uani 1 1 d . . .
C17 C 0.3058(4) 0.8188(4) 0.5595(3) 0.0308(10) Uani 1 1 d . B .
H17A H 0.3679 0.8075 0.5862 0.037 Uiso 1 1 calc R . .
C18 C 0.3058(3) 0.7951(3) 0.4878(3) 0.0264(9) Uani 1 1 d . . .
C19 C 0.0192(3) 0.8603(3) 0.4435(3) 0.0270(9) Uani 1 1 d . B .
H19A H 0.0301 0.8415 0.3950 0.040 Uiso 1 1 calc R . .
H19B H -0.0253 0.9293 0.4254 0.040 Uiso 1 1 calc R . .
H19C H -0.0113 0.8154 0.4865 0.040 Uiso 1 1 calc R . .
C20 C 0.2181(4) 0.8799(4) 0.6717(3) 0.0414(12) Uani 1 1 d . B .
H20A H 0.2874 0.8650 0.6912 0.062 Uiso 1 1 calc R . .
H20B H 0.1863 0.8378 0.7160 0.062 Uiso 1 1 calc R . .
H20C H 0.1817 0.9505 0.6586 0.062 Uiso 1 1 calc R . .
C21 C 0.4035(4) 0.7493(4) 0.4548(3) 0.0403(12) Uani 1 1 d . B .
H21A H 0.3884 0.7377 0.4058 0.060 Uiso 1 1 calc R . .
H21B H 0.4416 0.6856 0.4992 0.060 Uiso 1 1 calc R . .
H21C H 0.4430 0.7953 0.4384 0.060 Uiso 1 1 calc R . .
C22 C 0.0689(3) 1.2941(3) 0.1884(3) 0.0212(8) Uani 1 1 d . B .
C23 C -0.0082(4) 1.3325(3) 0.1234(3) 0.0347(11) Uani 1 1 d . . .
C24 C -0.1081(4) 1.3623(4) 0.1443(4) 0.0476(15) Uani 1 1 d . B .
H24A H -0.1609 1.3885 0.1018 0.057 Uiso 1 1 calc R . .
C25 C -0.1311(4) 1.3540(4) 0.2268(4) 0.0437(13) Uani 1 1 d . . .
C26 C -0.0523(4) 1.3161(3) 0.2893(3) 0.0337(11) Uani 1 1 d . B .
H26A H -0.0676 1.3103 0.3448 0.040 Uiso 1 1 calc R . .
C27 C 0.0493(3) 1.2864(3) 0.2717(3) 0.0244(8) Uani 1 1 d . . .
C28 C 0.0151(6) 1.3442(5) 0.0324(4) 0.066(2) Uani 1 1 d . B .
H28A H -0.0475 1.3717 -0.0030 0.099 Uiso 1 1 calc R . .
H28B H 0.0526 1.2787 0.0322 0.099 Uiso 1 1 calc R . .
H28C H 0.0550 1.3896 0.0101 0.099 Uiso 1 1 calc R . .
C29 C -0.2396(5) 1.3901(5) 0.2487(6) 0.077(3) Uani 1 1 d . B .
H29A H -0.2852 1.4134 0.1990 0.115 Uiso 1 1 calc R . .
H29B H -0.2478 1.4450 0.2665 0.115 Uiso 1 1 calc R . .
H29C H -0.2548 1.3347 0.2945 0.115 Uiso 1 1 calc R . .
C30 C 0.1325(5) 1.2510(5) 0.3403(3) 0.0479(15) Uani 1 1 d . B .
H30A H 0.1031 1.2510 0.3929 0.072 Uiso 1 1 calc R . .
H30B H 0.1729 1.2962 0.3228 0.072 Uiso 1 1 calc R . .
H30C H 0.1749 1.1831 0.3492 0.072 Uiso 1 1 calc R . .
C31 C 0.2171(4) 1.3485(4) 0.1360(4) 0.0450(14) Uani 1 1 d . B .
H31A H 0.1855 1.4168 0.1265 0.054 Uiso 1 1 calc R . .
C32 C 0.3129(5) 1.3066(4) 0.1232(4) 0.0489(16) Uani 1 1 d . B .
H32A H 0.3607 1.3405 0.1023 0.059 Uiso 1 1 calc R . .
C33 C 0.2422(3) 1.1799(3) 0.1740(2) 0.0172(7) Uani 1 1 d . B .
C34 C 0.4281(3) 1.1379(3) 0.1422(3) 0.0264(9) Uani 1 1 d . B .
C35 C 0.4999(4) 1.0984(4) 0.2115(3) 0.0305(10) Uani 1 1 d . . .
C36 C 0.5951(4) 1.0357(4) 0.2051(3) 0.0338(10) Uani 1 1 d . B .
H36A H 0.6438 1.0064 0.2513 0.041 Uiso 1 1 calc R . .
C37 C 0.6204(4) 1.0151(4) 0.1323(3) 0.0313(10) Uani 1 1 d . . .
C38 C 0.5480(3) 1.0618(3) 0.0630(3) 0.0268(9) Uani 1 1 d . B .
H38A H 0.5649 1.0511 0.0129 0.032 Uiso 1 1 calc R . .
C39 C 0.4514(3) 1.1238(3) 0.0660(3) 0.0246(8) Uani 1 1 d . . .
C40 C 0.4786(5) 1.1241(5) 0.2891(4) 0.0438(13) Uani 1 1 d . B .
H40A H 0.5376 1.0891 0.3293 0.066 Uiso 1 1 calc R . .
H40B H 0.4219 1.1032 0.3157 0.066 Uiso 1 1 calc R . .
H40C H 0.4626 1.1965 0.2718 0.066 Uiso 1 1 calc R . .
C41 C 0.7248(4) 0.9455(4) 0.1288(4) 0.0403(12) Uani 1 1 d . B .
H41A H 0.7290 0.9394 0.0745 0.060 Uiso 1 1 calc R . .
H41B H 0.7358 0.8793 0.1744 0.060 Uiso 1 1 calc R . .
H41C H 0.7758 0.9736 0.1355 0.060 Uiso 1 1 calc R . .
C42 C 0.3737(4) 1.1741(3) -0.0099(3) 0.0325(10) Uani 1 1 d . B .
H42A H 0.4028 1.1557 -0.0561 0.049 Uiso 1 1 calc R . .
H42B H 0.3539 1.2469 -0.0283 0.049 Uiso 1 1 calc R . .
H42C H 0.3150 1.1518 0.0063 0.049 Uiso 1 1 calc R . .
C43 C 0.3369(7) 0.1865(7) 0.5391(6) 0.081(2) Uani 1 1 d U . .
H43A H 0.3095 0.2565 0.4978 0.097 Uiso 1 1 calc R A 1
H43B H 0.3702 0.1834 0.5893 0.097 Uiso 1 1 calc R A 1
C44 C 0.4755(6) 0.4236(5) 0.2871(5) 0.0636(19) Uani 1 1 d . . .
H44A H 0.4735 0.4670 0.2267 0.076 Uiso 1 1 calc R . .
H44B H 0.5257 0.3577 0.2975 0.076 Uiso 1 1 calc R . .
C45 C 0.3137(5) 0.3728(5) 0.6581(4) 0.0543(15) Uani 1 1 d . . .
H45A H 0.3102 0.4170 0.6879 0.065 Uiso 1 1 calc R . .
H45B H 0.2452 0.3721 0.6501 0.065 Uiso 1 1 calc R . .
C46 C -0.0206(5) 0.5599(4) 0.2113(3) 0.0446(13) Uani 1 1 d . . .
H46A H -0.0202 0.5047 0.1950 0.054 Uiso 1 1 calc R . .
H46B H -0.0189 0.5345 0.2735 0.054 Uiso 1 1 calc R . .
Cl1 Cl 0.3708(7) 0.9372(7) 0.1888(5) 0.0242(13) Uani 0.48(3) 1 d PU B 1
Cl3 Cl 0.2955(7) 1.0017(9) 0.3500(8) 0.0290(13) Uani 0.48(3) 1 d PU B 1
Cl11 Cl 0.4118(12) 0.1043(11) 0.4945(5) 0.114(5) Uani 0.48(3) 1 d PU B 1
Cl12 Cl 0.2449(10) 0.1174(15) 0.5649(8) 0.104(5) Uani 0.48(3) 1 d PU B 1
Cl1A Cl 0.3792(9) 0.9367(7) 0.2008(8) 0.055(2) Uani 0.52(3) 1 d PU B 2
Cl3A Cl 0.2756(12) 1.0187(11) 0.3519(8) 0.057(3) Uani 0.52(3) 1 d PU B 2
Cl7A Cl 0.4284(8) 0.1360(11) 0.4875(7) 0.128(4) Uani 0.52(3) 1 d PU B 2
Cl8A Cl 0.2385(6) 0.1572(8) 0.5821(7) 0.086(3) Uani 0.52(3) 1 d PU B 2

loop_
_atom_site_aniso_label
_atom_site_aniso_U_11
_atom_site_aniso_U_22
_atom_site_aniso_U_33
_atom_site_aniso_U_23
_atom_site_aniso_U_13
_atom_site_aniso_U_12
Nb1 0.02239(19) 0.01639(16) 0.02111(17) -0.00707(13) 0.00221(13) -0.00918(13)
Nb2 0.0377(3) 0.0301(3) 0.0194(3) -0.0064(2) 0.0015(2) -0.0195(2)
Nb3 0.0505(4) 0.0276(3) 0.0679(5) -0.0318(3) 0.0432(4) -0.0276(3)
N1 0.0235(17) 0.0156(15) 0.0193(16) -0.0090(12) 0.0027(13) -0.0071(13)
N2 0.0274(19) 0.0178(15) 0.0187(16) -0.0080(13) 0.0055(13) -0.0058(13)
N3 0.0291(19) 0.0154(15) 0.0276(18) -0.0092(14) 0.0109(15) -0.0072(14)
N4 0.031(2) 0.0192(17) 0.039(2) -0.0148(15) 0.0166(16) -0.0133(15)
Cl2 0.0440(7) 0.0401(6) 0.0241(5) -0.0109(4) -0.0023(4) -0.0241(5)
Cl4 0.0345(6) 0.0225(5) 0.0505(7) -0.0148(5) 0.0198(5) -0.0076(4)
Cl5 0.0548(8) 0.0330(6) 0.0820(10) -0.0370(7) 0.0493(8) -0.0277(6)
Cl6 0.0552(8) 0.0300(6) 0.0760(10) -0.0285(6) 0.0391(7) -0.0248(6)
Cl7 0.0677(10) 0.0412(7) 0.0798(10) -0.0418(7) 0.0446(8) -0.0368(7)
Cl8 0.0452(8) 0.0753(10) 0.0507(8) -0.0395(7) 0.0168(6) -0.0332(7)
Cl9 0.0844(11) 0.0372(7) 0.0318(6) 0.0022(5) -0.0174(6) -0.0322(7)
Cl10 0.0417(6) 0.0389(6) 0.0222(5) -0.0113(4) 0.0027(4) -0.0235(5)
Cl13 0.1063(19) 0.147(2) 0.131(2) -0.0944(19) 0.0698(17) -0.0871(18)
Cl14 0.0779(12) 0.0533(9) 0.0513(9) -0.0040(7) -0.0081(8) -0.0176(8)
Cl15 0.0382(7) 0.0627(9) 0.0471(8) -0.0194(7) 0.0062(6) -0.0106(6)
Cl16 0.0461(9) 0.0641(10) 0.0487(8) -0.0124(7) -0.0081(7) -0.0030(7)
Cl17 0.0608(11) 0.0794(12) 0.0529(9) -0.0236(9) 0.0065(8) 0.0132(9)
Cl18 0.0613(9) 0.0604(8) 0.0374(7) -0.0254(6) 0.0070(6) -0.0311(7)
C1 0.025(2) 0.0172(17) 0.0198(18) -0.0101(14) 0.0014(15) -0.0100(15)
C2 0.023(2) 0.0159(17) 0.0209(18) -0.0081(14) 0.0007(15) -0.0063(15)
C3 0.029(2) 0.0200(18) 0.0224(19) -0.0114(15) 0.0056(16) -0.0105(16)
C4 0.036(3) 0.024(2) 0.027(2) -0.0154(17) -0.0025(18) -0.0087(18)
C5 0.026(2) 0.030(2) 0.030(2) -0.0165(18) -0.0049(17) -0.0083(18)
C6 0.021(2) 0.025(2) 0.032(2) -0.0178(17) 0.0051(16) -0.0102(16)
C7 0.027(2) 0.029(2) 0.028(2) -0.0128(18) 0.0018(17) -0.0023(18)
C8 0.051(3) 0.043(3) 0.028(2) -0.021(2) -0.005(2) -0.008(2)
C9 0.021(2) 0.040(3) 0.040(3) -0.025(2) 0.0061(18) -0.0101(19)
C10 0.0181(18) 0.0155(16) 0.0178(17) -0.0072(14) 0.0042(14) -0.0045(14)
C11 0.040(3) 0.0171(18) 0.027(2) -0.0102(16) 0.0112(18) -0.0142(17)
C12 0.043(3) 0.0174(18) 0.023(2) -0.0066(16) 0.0102(18) -0.0130(18)
C13 0.030(2) 0.0163(17) 0.0136(17) -0.0046(14) 0.0055(15) -0.0073(15)
C14 0.024(2) 0.0165(17) 0.0204(18) -0.0053(14) 0.0030(15) -0.0066(15)
C15 0.029(2) 0.0236(19) 0.0210(19) -0.0094(16) 0.0051(16) -0.0086(17)
C16 0.038(3) 0.033(2) 0.019(2) -0.0105(17) 0.0034(18) -0.014(2)
C17 0.027(2) 0.041(3) 0.020(2) -0.0097(18) -0.0034(17) -0.0073(19)
C18 0.026(2) 0.027(2) 0.0202(19) -0.0048(16) 0.0036(16) -0.0059(17)
C19 0.028(2) 0.029(2) 0.027(2) -0.0125(18) 0.0064(17) -0.0130(18)
C20 0.044(3) 0.056(3) 0.033(3) -0.027(2) 0.001(2) -0.016(3)
C21 0.031(3) 0.050(3) 0.026(2) -0.010(2) 0.0015(19) 0.001(2)
C22 0.026(2) 0.0143(17) 0.026(2) -0.0101(15) 0.0054(16) -0.0068(15)
C23 0.040(3) 0.025(2) 0.034(2) -0.0145(19) -0.009(2) 0.0034(19)
C24 0.031(3) 0.035(3) 0.079(4) -0.034(3) -0.019(3) 0.006(2)
C25 0.028(3) 0.029(2) 0.081(4) -0.029(3) 0.011(3) -0.010(2)
C26 0.043(3) 0.020(2) 0.041(3) -0.0145(19) 0.020(2) -0.0123(19)
C27 0.030(2) 0.0170(18) 0.027(2) -0.0104(16) 0.0043(17) -0.0061(16)
C28 0.088(5) 0.053(4) 0.034(3) -0.025(3) -0.019(3) 0.022(3)
C29 0.037(3) 0.042(3) 0.157(8) -0.049(4) 0.030(4) -0.014(3)
C30 0.060(4) 0.052(3) 0.032(3) -0.030(2) -0.008(2) 0.001(3)
C31 0.053(3) 0.019(2) 0.070(4) -0.021(2) 0.034(3) -0.021(2)
C32 0.051(3) 0.027(2) 0.083(4) -0.030(3) 0.042(3) -0.027(2)
C33 0.023(2) 0.0174(17) 0.0147(16) -0.0090(14) 0.0068(14) -0.0090(15)
C34 0.024(2) 0.0223(19) 0.041(2) -0.0165(18) 0.0131(18) -0.0153(17)
C35 0.032(2) 0.037(2) 0.038(2) -0.023(2) 0.0157(19) -0.023(2)
C36 0.025(2) 0.039(3) 0.045(3) -0.020(2) 0.006(2) -0.017(2)
C37 0.024(2) 0.032(2) 0.045(3) -0.018(2) 0.0114(19) -0.0154(18)
C38 0.025(2) 0.029(2) 0.036(2) -0.0181(19) 0.0133(18) -0.0162(18)
C39 0.024(2) 0.0203(19) 0.035(2) -0.0123(17) 0.0095(17) -0.0137(16)
C40 0.047(3) 0.060(3) 0.047(3) -0.034(3) 0.020(2) -0.033(3)
C41 0.027(3) 0.042(3) 0.057(3) -0.024(3) 0.009(2) -0.012(2)
C42 0.036(3) 0.028(2) 0.038(3) -0.015(2) 0.010(2) -0.0143(19)
C43 0.086(6) 0.081(5) 0.111(7) -0.066(5) 0.045(5) -0.045(5)
C44 0.074(5) 0.046(3) 0.063(4) -0.022(3) 0.026(4) -0.013(3)
C45 0.045(3) 0.051(3) 0.054(4) -0.014(3) 0.018(3) -0.010(3)
C46 0.057(4) 0.034(3) 0.034(3) -0.003(2) 0.004(2) -0.016(2)
Cl1 0.015(2) 0.026(2) 0.036(2) -0.0158(15) 0.0127(14) -0.0102(16)
Cl3 0.041(3) 0.022(3) 0.0232(18) -0.0059(17) -0.0129(13) -0.0111(17)
Cl11 0.149(8) 0.115(7) 0.058(4) -0.064(4) -0.003(4) 0.027(5)
Cl12 0.066(4) 0.111(8) 0.097(5) 0.024(5) -0.034(4) -0.055(5)
Cl1A 0.027(2) 0.019(2) 0.106(6) -0.010(3) 0.006(3) -0.0097(17)
Cl3A 0.116(8) 0.035(4) 0.025(2) -0.002(2) -0.012(4) -0.043(5)
Cl7A 0.113(5) 0.180(9) 0.160(8) -0.123(7) 0.098(6) -0.082(6)
Cl8A 0.037(2) 0.076(4) 0.104(5) 0.006(3) -0.004(2) -0.017(2)

loop_
_atom_type_symbol
_atom_type_description
_atom_type_scat_dispersion_real
_atom_type_scat_dispersion_imag
_atom_type_scat_source
C C 0.0033 0.0016 'International Tables Vol C Tables 4.2.6.8 and 6.1.1.4'
H H 0.0000 0.0000 'International Tables Vol C Tables 4.2.6.8 and 6.1.1.4'
N N 0.0061 0.0033 'International Tables Vol C Tables 4.2.6.8 and 6.1.1.4'
Cl Cl 0.1484 0.1585 'International Tables Vol C Tables 4.2.6.8 and 6.1.1.4'
Nb Nb -2.0727 0.6215 'International Tables Vol C Tables 4.2.6.8 and 6.1.1.4'

loop_
_geom_angle_atom_site_label_1
_geom_angle_atom_site_label_2
_geom_angle_atom_site_label_3
_geom_angle
_geom_angle_site_symmetry_1
_geom_angle_site_symmetry_3
Cl3 Nb1 Cl1 91.7(3) . .
Cl3 Nb1 Cl1A 85.7(4) . .
Cl1 Nb1 Cl1A 5.9(5) . .
Cl3 Nb1 Cl4 94.7(3) . .
Cl1 Nb1 Cl4 165.2(2) . .
Cl1A Nb1 Cl4 167.2(2) . .
Cl3 Nb1 Cl2 166.0(3) . .
Cl1 Nb1 Cl2 87.5(2) . .
Cl1A Nb1 Cl2 93.1(4) . .
Cl4 Nb1 Cl2 89.53(5) . .
Cl3 Nb1 Cl3A 8.1(5) . .
Cl1 Nb1 Cl3A 99.4(4) . .
Cl1A Nb1 Cl3A 93.5(4) . .
Cl4 Nb1 Cl3A 87.7(4) . .
Cl2 Nb1 Cl3A 162.4(4) . .
Cl3 Nb1 C10 92.8(3) . .
Cl1 Nb1 C10 81.9(2) . .
Cl1A Nb1 C10 82.6(3) . .
Cl4 Nb1 C10 84.55(10) . .
Cl2 Nb1 C10 100.96(10) . .
Cl3A Nb1 C10 96.0(3) . .
Cl3 Nb1 C33 82.5(3) . .
Cl1 Nb1 C33 95.7(2) . .
Cl1A Nb1 C33 94.5(3) . .
Cl4 Nb1 C33 98.27(10) . .
Cl2 Nb1 C33 83.61(9) . .
Cl3A Nb1 C33 79.6(3) . .
C10 Nb1 C33 174.70(13) . .
Cl8 Nb2 Cl8 180.0 . 2_566
Cl8 Nb2 Cl9 90.70(6) . 2_566
Cl8 Nb2 Cl9 89.30(6) 2_566 2_566
Cl8 Nb2 Cl9 89.30(6) . .
Cl8 Nb2 Cl9 90.70(6) 2_566 .
Cl9 Nb2 Cl9 180.00(6) 2_566 .
Cl8 Nb2 Cl10 90.39(4) . .
Cl8 Nb2 Cl10 89.61(4) 2_566 .
Cl9 Nb2 Cl10 89.76(4) 2_566 .
Cl9 Nb2 Cl10 90.24(4) . .
Cl8 Nb2 Cl10 89.61(4) . 2_566
Cl8 Nb2 Cl10 90.39(4) 2_566 2_566
Cl9 Nb2 Cl10 90.24(4) 2_566 2_566
Cl9 Nb2 Cl10 89.76(4) . 2_566
Cl10 Nb2 Cl10 180.00(4) . 2_566
Cl7 Nb3 Cl7 180.0 . 2_665
Cl7 Nb3 Cl5 90.14(5) . 2_665
Cl7 Nb3 Cl5 89.86(5) 2_665 2_665
Cl7 Nb3 Cl5 89.86(5) . .
Cl7 Nb3 Cl5 90.14(5) 2_665 .
Cl5 Nb3 Cl5 180.00(7) 2_665 .
Cl7 Nb3 Cl6 90.13(6) . 2_665
Cl7 Nb3 Cl6 89.87(6) 2_665 2_665
Cl5 Nb3 Cl6 89.54(5) 2_665 2_665
Cl5 Nb3 Cl6 90.46(5) . 2_665
Cl7 Nb3 Cl6 89.87(6) . .
Cl7 Nb3 Cl6 90.13(6) 2_665 .
Cl5 Nb3 Cl6 90.46(5) 2_665 .
Cl5 Nb3 Cl6 89.54(5) . .
Cl6 Nb3 Cl6 180.00(12) 2_665 .
C10 N1 C11 111.3(3) . .
C10 N1 C1 128.9(3) . .
C11 N1 C1 119.6(3) . .
C10 N2 C12 111.5(3) . .
C10 N2 C13 128.5(3) . .
C12 N2 C13 120.0(3) . .
C33 N3 C31 111.0(4) . .
C33 N3 C22 129.8(3) . .
C31 N3 C22 119.1(4) . .
C33 N4 C32 110.7(4) . .
C33 N4 C34 129.0(3) . .
C32 N4 C34 120.2(4) . .
C2 C1 C6 122.4(4) . .
C2 C1 N1 118.9(3) . .
C6 C1 N1 118.2(4) . .
C1 C2 C3 117.7(4) . .
C1 C2 C7 122.6(4) . .
C3 C2 C7 119.5(4) . .
C2 C3 C4 121.7(4) . .
C2 C3 H3A 119.2 . .
C4 C3 H3A 119.2 . .
C5 C4 C3 118.2(4) . .
C5 C4 C8 121.7(4) . .
C3 C4 C8 120.0(4) . .
C4 C5 C6 122.5(4) . .
C4 C5 H5A 118.7 . .
C6 C5 H5A 118.7 . .
C5 C6 C1 117.5(4) . .
C5 C6 C9 121.2(4) . .
C1 C6 C9 121.3(4) . .
C2 C7 H7A 109.5 . .
C2 C7 H7B 109.5 . .
H7A C7 H7B 109.5 . .
C2 C7 H7C 109.5 . .
H7A C7 H7C 109.5 . .
H7B C7 H7C 109.5 . .
C4 C8 H8A 109.5 . .
C4 C8 H8B 109.5 . .
H8A C8 H8B 109.5 . .
C4 C8 H8C 109.5 . .
H8A C8 H8C 109.5 . .
H8B C8 H8C 109.5 . .
C6 C9 H9A 109.5 . .
C6 C9 H9B 109.5 . .
H9A C9 H9B 109.5 . .
C6 C9 H9C 109.5 . .
H9A C9 H9C 109.5 . .
H9B C9 H9C 109.5 . .
N1 C10 N2 103.4(3) . .
N1 C10 Nb1 127.6(3) . .
N2 C10 Nb1 128.9(3) . .
C12 C11 N1 107.2(3) . .
C12 C11 H11A 126.4 . .
N1 C11 H11A 126.4 . .
C11 C12 N2 106.6(4) . .
C11 C12 H12A 126.7 . .
N2 C12 H12A 126.7 . .
C14 C13 C18 123.6(4) . .
C14 C13 N2 118.9(4) . .
C18 C13 N2 117.4(4) . .
C13 C14 C15 117.2(4) . .
C13 C14 C19 122.2(4) . .
C15 C14 C19 120.4(4) . .
C14 C15 C16 121.7(4) . .
C14 C15 H15A 119.1 . .
C16 C15 H15A 119.1 . .
C17 C16 C15 118.3(4) . .
C17 C16 C20 121.5(4) . .
C15 C16 C20 120.1(4) . .
C16 C17 C18 122.3(4) . .
C16 C17 H17A 118.9 . .
C18 C17 H17A 118.9 . .
C13 C18 C17 116.8(4) . .
C13 C18 C21 121.8(4) . .
C17 C18 C21 121.4(4) . .
C14 C19 H19A 109.5 . .
C14 C19 H19B 109.5 . .
H19A C19 H19B 109.5 . .
C14 C19 H19C 109.5 . .
H19A C19 H19C 109.5 . .
H19B C19 H19C 109.5 . .
C16 C20 H20A 109.5 . .
C16 C20 H20B 109.5 . .
H20A C20 H20B 109.5 . .
C16 C20 H20C 109.5 . .
H20A C20 H20C 109.5 . .
H20B C20 H20C 109.5 . .
C18 C21 H21A 109.5 . .
C18 C21 H21B 109.5 . .
H21A C21 H21B 109.5 . .
C18 C21 H21C 109.5 . .
H21A C21 H21C 109.5 . .
H21B C21 H21C 109.5 . .
C23 C22 C27 122.6(4) . .
C23 C22 N3 118.5(4) . .
C27 C22 N3 118.6(4) . .
C24 C23 C22 117.6(5) . .
C24 C23 C28 120.7(5) . .
C22 C23 C28 121.7(5) . .
C23 C24 C25 121.6(5) . .
C23 C24 H24A 119.2 . .
C25 C24 H24A 119.2 . .
C26 C25 C24 118.8(5) . .
C26 C25 C29 119.5(6) . .
C24 C25 C29 121.6(6) . .
C25 C26 C27 122.0(5) . .
C25 C26 H26A 119.0 . .
C27 C26 H26A 119.0 . .
C26 C27 C22 117.2(4) . .
C26 C27 C30 120.2(4) . .
C22 C27 C30 122.6(4) . .
C23 C28 H28A 109.5 . .
C23 C28 H28B 109.5 . .
H28A C28 H28B 109.5 . .
C23 C28 H28C 109.5 . .
H28A C28 H28C 109.5 . .
H28B C28 H28C 109.5 . .
C25 C29 H29A 109.5 . .
C25 C29 H29B 109.5 . .
H29A C29 H29B 109.5 . .
C25 C29 H29C 109.5 . .
H29A C29 H29C 109.5 . .
H29B C29 H29C 109.5 . .
C27 C30 H30A 109.5 . .
C27 C30 H30B 109.5 . .
H30A C30 H30B 109.5 . .
C27 C30 H30C 109.5 . .
H30A C30 H30C 109.5 . .
H30B C30 H30C 109.5 . .
C32 C31 N3 106.7(4) . .
C32 C31 H31A 126.6 . .
N3 C31 H31A 126.6 . .
C31 C32 N4 107.8(4) . .
C31 C32 H32A 126.1 . .
N4 C32 H32A 126.1 . .
N3 C33 N4 103.6(3) . .
N3 C33 Nb1 128.3(3) . .
N4 C33 Nb1 128.0(3) . .
C35 C34 C39 122.6(4) . .
C35 C34 N4 118.3(4) . .
C39 C34 N4 118.8(4) . .
C36 C35 C34 116.9(4) . .
C36 C35 C40 120.5(5) . .
C34 C35 C40 122.6(5) . .
C35 C36 C37 122.5(5) . .
C35 C36 H36A 118.7 . .
C37 C36 H36A 118.7 . .
C38 C37 C36 118.0(4) . .
C38 C37 C41 121.4(4) . .
C36 C37 C41 120.5(5) . .
C39 C38 C37 122.0(4) . .
C39 C38 H38A 119.0 . .
C37 C38 H38A 119.0 . .
C38 C39 C34 117.7(4) . .
C38 C39 C42 121.3(4) . .
C34 C39 C42 121.0(4) . .
C35 C40 H40A 109.5 . .
C35 C40 H40B 109.5 . .
H40A C40 H40B 109.5 . .
C35 C40 H40C 109.5 . .
H40A C40 H40C 109.5 . .
H40B C40 H40C 109.5 . .
C37 C41 H41A 109.5 . .
C37 C41 H41B 109.5 . .
H41A C41 H41B 109.5 . .
C37 C41 H41C 109.5 . .
H41A C41 H41C 109.5 . .
H41B C41 H41C 109.5 . .
C39 C42 H42A 109.5 . .
C39 C42 H42B 109.5 . .
H42A C42 H42B 109.5 . .
C39 C42 H42C 109.5 . .
H42A C42 H42C 109.5 . .
H42B C42 H42C 109.5 . .
Cl8A C43 Cl11 114.6(13) . .
Cl8A C43 Cl7A 133.3(10) . .
Cl11 C43 Cl7A 18.8(7) . .
Cl8A C43 Cl12 24.1(5) . .
Cl11 C43 Cl12 90.8(15) . .
Cl7A C43 Cl12 109.4(12) . .
Cl8A C43 H43A 104.5 . .
Cl11 C43 H43A 113.5 . .
Cl7A C43 H43A 102.4 . .
Cl12 C43 H43A 113.5 . .
Cl8A C43 H43B 98.7 . .
Cl11 C43 H43B 113.5 . .
Cl7A C43 H43B 106.4 . .
Cl12 C43 H43B 113.5 . .
H43A C43 H43B 110.8 . .
Cl13 C44 Cl14 111.6(4) . .
Cl13 C44 H44A 109.3 . .
Cl14 C44 H44A 109.3 . .
Cl13 C44 H44B 109.3 . .
Cl14 C44 H44B 109.3 . .
H44A C44 H44B 108.0 . .
Cl16 C45 Cl15 112.6(3) . .
Cl16 C45 H45A 109.1 . .
Cl15 C45 H45A 109.1 . .
Cl16 C45 H45B 109.1 . .
Cl15 C45 H45B 109.1 . .
H45A C45 H45B 107.8 . .
Cl17 C46 Cl18 113.5(3) . .
Cl17 C46 H46A 108.9 . .
Cl18 C46 H46A 108.9 . .
Cl17 C46 H46B 108.9 . .
Cl18 C46 H46B 108.9 . .
H46A C46 H46B 107.7 . .

loop_
_geom_bond_atom_site_label_1
_geom_bond_atom_site_label_2
_geom_bond_distance
_geom_bond_site_symmetry_2
Nb1 Cl3 2.278(11) .
Nb1 Cl1 2.277(7) .
Nb1 Cl1A 2.286(10) .
Nb1 Cl4 2.2952(12) .
Nb1 Cl2 2.3107(11) .
Nb1 Cl3A 2.298(12) .
Nb1 C10 2.352(4) .
Nb1 C33 2.356(4) .
Nb2 Cl8 2.3297(14) .
Nb2 Cl8 2.3297(14) 2_566
Nb2 Cl9 2.3376(12) 2_566
Nb2 Cl9 2.3376(12) .
Nb2 Cl10 2.3585(10) .
Nb2 Cl10 2.3585(10) 2_566
Nb3 Cl7 2.3405(15) .
Nb3 Cl7 2.3405(15) 2_665
Nb3 Cl5 2.3405(12) 2_665
Nb3 Cl5 2.3405(12) .
Nb3 Cl6 2.3613(15) 2_665
Nb3 Cl6 2.3613(15) .
N1 C10 1.364(5) .
N1 C11 1.387(5) .
N1 C1 1.447(5) .
N2 C10 1.367(5) .
N2 C12 1.387(5) .
N2 C13 1.455(5) .
N3 C33 1.365(5) .
N3 C31 1.386(5) .
N3 C22 1.442(5) .
N4 C33 1.366(5) .
N4 C32 1.377(6) .
N4 C34 1.441(6) .
Cl13 C44 1.718(8) .
Cl14 C44 1.751(8) .
Cl15 C45 1.761(6) .
Cl16 C45 1.734(6) .
Cl17 C46 1.734(6) .
Cl18 C46 1.747(6) .
C1 C2 1.392(6) .
C1 C6 1.393(6) .
C2 C3 1.393(5) .
C2 C7 1.512(6) .
C3 C4 1.393(6) .
C3 H3A 0.9300 .
C4 C5 1.381(7) .
C4 C8 1.499(6) .
C5 C6 1.386(6) .
C5 H5A 0.9300 .
C6 C9 1.509(6) .
C7 H7A 0.9600 .
C7 H7B 0.9600 .
C7 H7C 0.9600 .
C8 H8A 0.9600 .
C8 H8B 0.9600 .
C8 H8C 0.9600 .
C9 H9A 0.9600 .
C9 H9B 0.9600 .
C9 H9C 0.9600 .
C11 C12 1.338(6) .
C11 H11A 0.9300 .
C12 H12A 0.9300 .
C13 C14 1.385(6) .
C13 C18 1.388(6) .
C14 C15 1.395(6) .
C14 C19 1.506(6) .
C15 C16 1.396(6) .
C15 H15A 0.9300 .
C16 C17 1.384(7) .
C16 C20 1.509(6) .
C17 C18 1.397(6) .
C17 H17A 0.9300 .
C18 C21 1.502(7) .
C19 H19A 0.9600 .
C19 H19B 0.9600 .
C19 H19C 0.9600 .
C20 H20A 0.9600 .
C20 H20B 0.9600 .
C20 H20C 0.9600 .
C21 H21A 0.9600 .
C21 H21B 0.9600 .
C21 H21C 0.9600 .
C22 C23 1.392(6) .
C22 C27 1.391(6) .
C23 C24 1.387(8) .
C23 C28 1.513(8) .
C24 C25 1.385(9) .
C24 H24A 0.9300 .
C25 C26 1.381(8) .
C25 C29 1.509(8) .
C26 C27 1.391(7) .
C26 H26A 0.9300 .
C27 C30 1.498(7) .
C28 H28A 0.9600 .
C28 H28B 0.9600 .
C28 H28C 0.9600 .
C29 H29A 0.9600 .
C29 H29B 0.9600 .
C29 H29C 0.9600 .
C30 H30A 0.9600 .
C30 H30B 0.9600 .
C30 H30C 0.9600 .
C31 C32 1.326(8) .
C31 H31A 0.9300 .
C32 H32A 0.9300 .
C34 C35 1.391(7) .
C34 C39 1.395(6) .
C35 C36 1.388(7) .
C35 C40 1.504(7) .
C36 C37 1.390(7) .
C36 H36A 0.9300 .
C37 C38 1.388(7) .
C37 C41 1.511(7) .
C38 C39 1.383(6) .
C38 H38A 0.9300 .
C39 C42 1.506(7) .
C40 H40A 0.9600 .
C40 H40B 0.9600 .
C40 H40C 0.9600 .
C41 H41A 0.9600 .
C41 H41B 0.9600 .
C41 H41C 0.9600 .
C42 H42A 0.9600 .
C42 H42B 0.9600 .
C42 H42C 0.9600 .
C43 Cl8A 1.611(12) .
C43 Cl11 1.739(11) .
C43 Cl7A 1.658(12) .
C43 Cl12 1.814(12) .
C43 H43A 0.9700 .
C43 H43B 0.9700 .
C44 H44A 0.9700 .
C44 H44B 0.9700 .
C45 H45A 0.9700 .
C45 H45B 0.9700 .
C46 H46A 0.9700 .
C46 H46B 0.9700 .
